data_9008003
loop_
_publ_author_name
'Chen, J.'
'Lager, G. A.'
'Kunz, M.'
'Hansen, T. C.'
'Ulmer, P.'

_publ_section_title
;
 A Rietveld refinement using neutron powder diffraction data of a
 fully deuterated topaz, Al2SiO4(OD)2
;
_journal_name_full 'Acta Crystallographica, Section E'
_journal_page_first i253
_journal_page_last i255
_journal_paper_doi 10.1107/S1600536805034811
_journal_volume 61
_journal_year 2005
_chemical_formula_structural Al2SiO4(OD)2
_chemical_formula_sum 'Al2 D2 O6 Si'
_chemical_name_mineral 'Topaz (deuterated)'
_space_group_IT_number 62
_symmetry_space_group_name_Hall '-P 2c 2ab'
_symmetry_space_group_name_H-M 'P b n m'
_cell_angle_alpha 90
_cell_angle_beta 90
_cell_angle_gamma 90
_cell_length_a 4.72820
_cell_length_b 8.9320
_cell_length_c 8.4309
_cell_formula_units_Z 4
_cell_volume 356.056
_exptl_crystal_density_diffrn 3.397
_cod_original_formula_sum 'Al2 Si O6 D2'
_cod_database_code 9008003

loop_
_symmetry_equiv_pos_as_xyz
x,y,z
x,y,1/2-z
-x,-y,1/2+z
1/2+x,1/2-y,1/2+z
1/2-x,1/2+y,1/2-z
1/2-x,1/2+y,z
1/2+x,1/2-y,-z
-x,-y,-z

loop_
_atom_site_label
_atom_site_fract_x
_atom_site_fract_y
_atom_site_fract_z
_atom_site_occupancy
_atom_site_U_iso_or_equiv
Al 0.90710 0.13250 0.07790 1.00000 0.00300
Si 0.40320 0.94040 0.25000 1.00000 0.00020
O1 0.70800 0.02600 0.25000 1.00000 0.00150
O2 0.44310 0.75510 0.25000 1.00000 0.00170
O3 0.21290 0.99220 0.09460 1.00000 0.00310
O4 0.59170 0.25040 0.06610 1.00000 0.00480
D1 0.44000 0.18580 0.10310 0.50000 0.04500
D2 0.53200 0.28110 0.16750 0.50000 0.04800

_cod_duplicate_entry 2207377
